data_4083629
loop_
_publ_author_name
'Song, Xu'
'Chan, Kin Shing'

_publ_section_title
;
 Syntheses of Acyliridium Porphyrins by Aldehydic Carbon&#x2212;Hydrogen
 Bond Activation with Iridium(III) Porphyrin Chloride and Methyl
;
_journal_issue 4
_journal_name_full Organometallics
_journal_page_first 965
_journal_paper_doi 10.1021/om060849+
_journal_volume 26
_journal_year 2007
_chemical_formula_sum 'C62 H48 F Ir N4 O'
_chemical_formula_weight 1076.24
_chemical_name_systematic
; 
 ? 
;
_space_group_IT_number 14
_symmetry_cell_setting monoclinic
_symmetry_space_group_name_Hall '-P 2ybc'
_symmetry_space_group_name_H-M 'P 1 21/c 1'
_atom_sites_solution_hydrogens geom
_atom_sites_solution_primary direct
_atom_sites_solution_secondary difmap
_audit_creation_method SHELXL-97
_cell_angle_alpha 90.00
_cell_angle_beta 99.05(3)
_cell_angle_gamma 90.00
_cell_formula_units_Z 4
_cell_length_a 11.338(2)
_cell_length_b 18.307(4)
_cell_length_c 23.902(5)
_cell_measurement_temperature 293(2)
_cell_volume 4899.5(18)
_computing_cell_refinement 'Bruker FRAMBO'
_computing_data_collection 'Bruker FRAMBO'
_computing_data_reduction 'Bruker SAINT'
_computing_molecular_graphics 'SIEMENS SHELXTL'
_computing_publication_material 'SIEMENS SHELXTL'
_computing_structure_refinement 'SHELXL-97 (Sheldrick, 1997)'
_computing_structure_solution 'SHELXS-97 (Sheldrick, 1990)'
_diffrn_ambient_temperature 293(2)
_diffrn_measured_fraction_theta_full 0.999
_diffrn_measured_fraction_theta_max 0.999
_diffrn_measurement_device_type 'AFC7R RIGAKU DIFFRACTOMETER'
_diffrn_measurement_method 'OMEGA SCAN'
_diffrn_radiation_monochromator graphite
_diffrn_radiation_source 'fine-focus sealed tube'
_diffrn_radiation_type MoK\a
_diffrn_radiation_wavelength 0.71073
_diffrn_reflns_av_R_equivalents 0.0802
_diffrn_reflns_av_sigmaI/netI 0.1123
_diffrn_reflns_limit_h_max 13
_diffrn_reflns_limit_h_min 0
_diffrn_reflns_limit_k_max 21
_diffrn_reflns_limit_k_min 0
_diffrn_reflns_limit_l_max 28
_diffrn_reflns_limit_l_min -28
_diffrn_reflns_number 9106
_diffrn_reflns_theta_full 25.00
_diffrn_reflns_theta_max 25.00
_diffrn_reflns_theta_min 2.05
_exptl_absorpt_coefficient_mu 2.776
_exptl_absorpt_correction_T_max 1.0000
_exptl_absorpt_correction_T_min 0.83116
_exptl_absorpt_correction_type empirical
_exptl_crystal_colour red
_exptl_crystal_density_diffrn 1.459
_exptl_crystal_density_method 'not measured'
_exptl_crystal_description Block
_exptl_crystal_F_000 2168
_exptl_crystal_size_max 0.50
_exptl_crystal_size_mid 0.40
_exptl_crystal_size_min 0.30
_refine_diff_density_max 1.077
_refine_diff_density_min -1.222
_refine_diff_density_rms 0.122
_refine_ls_extinction_method none
_refine_ls_goodness_of_fit_ref 0.984
_refine_ls_hydrogen_treatment mixed
_refine_ls_matrix_type full
_refine_ls_number_parameters 622
_refine_ls_number_reflns 8639
_refine_ls_number_restraints 13
_refine_ls_restrained_S_all 0.983
_refine_ls_R_factor_all 0.1191
_refine_ls_R_factor_gt 0.0512
_refine_ls_shift/su_max 0.003
_refine_ls_shift/su_mean 0.000
_refine_ls_structure_factor_coef Fsqd
_refine_ls_weighting_details 'calc w=1/[\s^2^(Fo^2^)+(0.0596P)^2^+0.0000P] where P=(Fo^2^+2Fc^2^)/3'
_refine_ls_weighting_scheme calc
_refine_ls_wR_factor_gt 0.1206
_refine_ls_wR_factor_ref 0.1425
_reflns_number_gt 5299
_reflns_number_total 8639
_reflns_threshold_expression >2sigma(I)
_cod_data_source_file om060849%2Bsi20061127_073248.cif
_cod_data_source_block Ir(ttp)COC6H4F(2e)
_cod_depositor_comments
;
The following automatic conversions were performed:

'_symmetry_cell_setting' value 'Monoclinic' changed to 'monoclinic'
according to
/usr/data/users/saulius/automatic-downloads/retrospective/ACS/lib/dictionaries/cif_core.dic
dictionary named 'cif_core.dic' version 2.4.2 from
2011-04-26.

'_exptl_absorpt_correction_type' value 'Empirical'
changed to 'empirical' according to
/usr/data/users/saulius/automatic-downloads/retrospective/ACS/lib/dictionaries/cif_core.dic
dictionary named 'cif_core.dic' version 2.4.2 from 2011-04-26.

Automatic conversion script
Id: cif_fix_values 2281 2013-09-26 08:29:07Z andrius 
;
_cod_original_cell_volume 4899.7(17)
_cod_original_sg_symbol_H-M P2(1)/c
_cod_database_code 4083629

loop_
_symmetry_equiv_pos_as_xyz
'x, y, z'
'-x, y+1/2, -z+1/2'
'-x, -y, -z'
'x, -y-1/2, z-1/2'

loop_
_atom_site_label
_atom_site_type_symbol
_atom_site_fract_x
_atom_site_fract_y
_atom_site_fract_z
_atom_site_U_iso_or_equiv
_atom_site_adp_type
_atom_site_occupancy
_atom_site_symmetry_multiplicity
_atom_site_calc_flag
_atom_site_refinement_flags
Ir1 Ir 0.48463(3) 0.792576(19) 0.598237(13) 0.04525(12) Uani 1 1 d .
F1 F 0.5169(9) 1.1407(4) 0.6957(4) 0.158(4) Uani 1 1 d .
O1 O 0.3416(7) 0.8915(4) 0.5271(3) 0.098(3) Uani 1 1 d .
N1 N 0.5225(6) 0.7754(3) 0.5194(3) 0.0450(17) Uani 1 1 d .
N2 N 0.3293(6) 0.7374(4) 0.5776(3) 0.0475(17) Uani 1 1 d .
N3 N 0.4533(6) 0.8021(3) 0.6792(3) 0.0465(16) Uani 1 1 d .
N4 N 0.6477(6) 0.8396(4) 0.6210(3) 0.0443(16) Uani 1 1 d .
C1 C 0.6221(8) 0.8009(5) 0.4984(4) 0.055(2) Uani 1 1 d .
C2 C 0.6098(10) 0.7801(5) 0.4392(4) 0.066(3) Uani 1 1 d .
H2A H 0.6647 0.7899 0.4151 0.079 Uiso 1 1 calc R
C3 C 0.5086(9) 0.7453(6) 0.4255(4) 0.064(3) Uani 1 1 d .
H3A H 0.4791 0.7263 0.3899 0.076 Uiso 1 1 calc R
C4 C 0.4509(8) 0.7415(5) 0.4750(3) 0.048(2) Uani 1 1 d .
C5 C 0.3432(8) 0.7079(5) 0.4784(3) 0.049(2) Uani 1 1 d .
C6 C 0.2884(8) 0.7057(5) 0.5256(4) 0.058(2) Uani 1 1 d .
C7 C 0.1780(8) 0.6691(5) 0.5295(4) 0.061(2) Uani 1 1 d .
H7A H 0.1319 0.6433 0.5004 0.074 Uiso 1 1 calc R
C8 C 0.1522(8) 0.6784(5) 0.5819(4) 0.060(2) Uani 1 1 d .
H8A H 0.0859 0.6602 0.5958 0.072 Uiso 1 1 calc R
C9 C 0.2481(8) 0.7223(5) 0.6129(4) 0.054(2) Uani 1 1 d .
C10 C 0.2557(8) 0.7429(5) 0.6690(4) 0.051(2) Uani 1 1 d .
C11 C 0.3518(8) 0.7804(4) 0.6993(4) 0.048(2) Uani 1 1 d .
C12 C 0.3607(8) 0.8033(5) 0.7573(4) 0.064(3) Uani 1 1 d .
H12A H 0.3034 0.7961 0.7807 0.077 Uiso 1 1 calc R
C13 C 0.4654(8) 0.8366(5) 0.7717(4) 0.060(2) Uani 1 1 d .
H13A H 0.4939 0.8573 0.8068 0.072 Uiso 1 1 calc R
C14 C 0.5254(8) 0.8348(5) 0.7244(3) 0.049(2) Uani 1 1 d .
C15 C 0.6384(8) 0.8635(5) 0.7222(3) 0.051(2) Uani 1 1 d .
C16 C 0.6933(8) 0.8651(5) 0.6741(3) 0.051(2) Uani 1 1 d .
C17 C 0.8080(8) 0.8956(5) 0.6722(4) 0.060(2) Uani 1 1 d .
H17A H 0.8580 0.9169 0.7024 0.072 Uiso 1 1 calc R
C18 C 0.8315(8) 0.8884(5) 0.6190(4) 0.064(3) Uani 1 1 d .
H18A H 0.9005 0.9034 0.6058 0.077 Uiso 1 1 calc R
C19 C 0.7302(7) 0.8533(5) 0.5864(3) 0.048(2) Uani 1 1 d .
C20 C 0.7192(8) 0.8354(5) 0.5293(4) 0.052(2) Uani 1 1 d .
C21 C 0.2804(8) 0.6689(5) 0.4258(3) 0.051(2) Uani 1 1 d .
C22 C 0.1813(9) 0.6964(5) 0.3929(4) 0.066(3) Uani 1 1 d .
H22A H 0.1508 0.7414 0.4017 0.079 Uiso 1 1 calc R
C23 C 0.1257(8) 0.6572(6) 0.3463(4) 0.069(3) Uani 1 1 d .
H23A H 0.0570 0.6759 0.3247 0.082 Uiso 1 1 calc R
C24 C 0.1700(10) 0.5918(6) 0.3316(4) 0.067(3) Uani 1 1 d .
C25 C 0.2699(10) 0.5654(5) 0.3638(4) 0.081(3) Uani 1 1 d .
H25A H 0.3014 0.5208 0.3547 0.097 Uiso 1 1 calc R
C26 C 0.3250(9) 0.6042(5) 0.4098(4) 0.075(3) Uani 1 1 d .
H26A H 0.3947 0.5858 0.4308 0.090 Uiso 1 1 calc R
C27 C 0.1089(10) 0.5503(7) 0.2796(4) 0.097(4) Uani 1 1 d .
H27A H 0.1516 0.5058 0.2755 0.146 Uiso 1 1 calc R
H27B H 0.1085 0.5800 0.2464 0.146 Uiso 1 1 calc R
H27C H 0.0283 0.5390 0.2841 0.146 Uiso 1 1 calc R
C31 C 0.1587(8) 0.7190(5) 0.7002(4) 0.055(2) Uani 1 1 d .
C32 C 0.0478(9) 0.7521(6) 0.6917(4) 0.068(3) Uani 1 1 d .
H32A H 0.0324 0.7903 0.6660 0.082 Uiso 1 1 calc R
C33 C -0.0415(9) 0.7280(6) 0.7218(5) 0.074(3) Uani 1 1 d .
H33A H -0.1158 0.7506 0.7154 0.089 Uiso 1 1 calc R
C34 C -0.0224(10) 0.6722(6) 0.7602(4) 0.068(3) Uani 1 1 d .
C35 C 0.0868(10) 0.6408(6) 0.7685(4) 0.074(3) Uani 1 1 d .
H35A H 0.1017 0.6026 0.7944 0.089 Uiso 1 1 calc R
C36 C 0.1768(9) 0.6634(6) 0.7399(4) 0.070(3) Uani 1 1 d .
H36A H 0.2512 0.6409 0.7474 0.084 Uiso 1 1 calc R
C37 C -0.1191(11) 0.6486(7) 0.7936(5) 0.101(4) Uani 1 1 d .
H37A H -0.1900 0.6769 0.7818 0.151 Uiso 1 1 calc R
H37B H -0.0921 0.6563 0.8333 0.151 Uiso 1 1 calc R
H37C H -0.1364 0.5978 0.7868 0.151 Uiso 1 1 calc R
C41 C 0.7075(7) 0.8920(5) 0.7766(3) 0.054(2) Uani 1 1 d .
C42 C 0.7457(10) 0.8436(6) 0.8206(4) 0.074(3) Uani 1 1 d .
H42A H 0.7259 0.7944 0.8166 0.089 Uiso 1 1 calc R
C43 C 0.8124(10) 0.8682(6) 0.8698(4) 0.081(3) Uani 1 1 d .
H43A H 0.8355 0.8353 0.8992 0.097 Uiso 1 1 calc R
C44 C 0.8463(10) 0.9404(7) 0.8768(4) 0.083(3) Uani 1 1 d .
C45 C 0.8054(10) 0.9880(7) 0.8340(5) 0.094(4) Uani 1 1 d .
H45A H 0.8240 1.0373 0.8386 0.112 Uiso 1 1 calc R
C46 C 0.7373(9) 0.9649(5) 0.7843(4) 0.073(3) Uani 1 1 d .
H46A H 0.7113 0.9984 0.7558 0.088 Uiso 1 1 calc R
C47 C 0.9230(12) 0.9670(8) 0.9312(5) 0.127(5) Uani 1 1 d .
H47A H 0.9378 1.0184 0.9282 0.190 Uiso 1 1 calc R
H47B H 0.9975 0.9411 0.9368 0.190 Uiso 1 1 calc R
H47C H 0.8818 0.9582 0.9627 0.190 Uiso 1 1 calc R
C51 C 0.8211(8) 0.8567(5) 0.5003(4) 0.055(2) Uani 1 1 d .
C52 C 0.8146(9) 0.9176(6) 0.4652(4) 0.070(3) Uani 1 1 d .
H52A H 0.7447 0.9450 0.4585 0.084 Uiso 1 1 calc R
C53 C 0.9100(10) 0.9371(6) 0.4407(4) 0.077(3) Uani 1 1 d .
H53A H 0.9014 0.9769 0.4161 0.092 Uiso 1 1 calc R
C54 C 1.0188(8) 0.9019(5) 0.4497(4) 0.059(2) Uani 1 1 d .
C55 C 1.0245(8) 0.8412(6) 0.4848(4) 0.071(3) Uani 1 1 d .
H55A H 1.0952 0.8146 0.4922 0.086 Uiso 1 1 calc R
C56 C 0.9290(9) 0.8198(6) 0.5086(5) 0.073(3) Uani 1 1 d .
H56A H 0.9363 0.7784 0.5314 0.087 Uiso 1 1 calc R
C57 C 1.1241(9) 0.9253(7) 0.4237(5) 0.089(4) Uani 1 1 d .
H57A H 1.1039 0.9681 0.4010 0.134 Uiso 1 1 calc R
H57B H 1.1464 0.8866 0.4003 0.134 Uiso 1 1 calc R
H57C H 1.1897 0.9361 0.4531 0.134 Uiso 1 1 calc R
C61 C 0.4067(8) 0.8867(5) 0.5713(4) 0.059(2) Uani 1 1 d .
C62 C 0.4408(8) 0.9542(5) 0.6062(4) 0.060(2) Uani 1 1 d .
C63 C 0.5212(9) 1.0016(6) 0.5908(5) 0.076(3) Uani 1 1 d .
H63A H 0.5564 0.9920 0.5590 0.091 Uiso 1 1 calc R
C64 C 0.5512(11) 1.0639(7) 0.6218(7) 0.100(4) Uani 1 1 d .
H64A H 0.6102 1.0954 0.6132 0.120 Uiso 1 1 calc R
C65 C 0.4915(13) 1.0775(7) 0.6653(6) 0.098(4) Uani 1 1 d .
C66 C 0.4098(12) 1.0315(7) 0.6823(5) 0.095(4) Uani 1 1 d .
H66A H 0.3731 1.0423 0.7135 0.114 Uiso 1 1 calc R
C67 C 0.3831(10) 0.9671(6) 0.6510(4) 0.080(3) Uani 1 1 d .
H67A H 0.3273 0.9341 0.6606 0.096 Uiso 1 1 calc R
C71 C 0.361(2) 0.3819(10) 0.4224(11) 0.229(15) Uani 1 1 d D
C72 C 0.3244(17) 0.3469(10) 0.3740(11) 0.195(15) Uani 1 1 d D
H72A H 0.2542 0.3201 0.3651 0.234 Uiso 1 1 calc R
C73 C 0.406(2) 0.3568(13) 0.3403(8) 0.24(2) Uani 1 1 d D
H73A H 0.3874 0.3350 0.3049 0.285 Uiso 1 1 calc R
C74 C 0.5095(18) 0.3925(14) 0.3485(10) 0.222(19) Uani 1 1 d D
H74A H 0.5637 0.3949 0.3231 0.267 Uiso 1 1 calc R
C75 C 0.5219(17) 0.4239(13) 0.3992(12) 0.228(17) Uani 1 1 d D
H75A H 0.5925 0.4501 0.4088 0.274 Uiso 1 1 calc R
C76 C 0.451(3) 0.4245(11) 0.4386(8) 0.23(2) Uani 1 1 d D
H76A H 0.4643 0.4510 0.4722 0.272 Uiso 1 1 calc R
C77 C 0.268(3) 0.3810(15) 0.4626(13) 0.33(2) Uani 1 1 d .
H77A H 0.2977 0.4075 0.4965 0.498 Uiso 1 1 calc R
H77B H 0.2516 0.3314 0.4722 0.498 Uiso 1 1 calc R
H77C H 0.1951 0.4034 0.4443 0.498 Uiso 1 1 calc R

loop_
_atom_site_aniso_label
_atom_site_aniso_U_11
_atom_site_aniso_U_22
_atom_site_aniso_U_33
_atom_site_aniso_U_23
_atom_site_aniso_U_13
_atom_site_aniso_U_12
Ir1 0.04468(19) 0.0502(2) 0.03842(18) -0.00410(18) -0.00105(12) 0.00243(19)
F1 0.204(10) 0.095(6) 0.155(8) -0.051(5) -0.039(7) -0.008(6)
O1 0.118(6) 0.072(5) 0.087(5) 0.001(4) -0.037(5) 0.021(5)
N1 0.038(4) 0.050(4) 0.043(4) -0.003(3) -0.004(3) -0.002(3)
N2 0.045(4) 0.047(4) 0.047(4) -0.004(3) -0.005(3) -0.004(3)
N3 0.048(4) 0.048(4) 0.043(4) -0.001(3) 0.006(3) 0.000(3)
N4 0.041(4) 0.046(4) 0.043(4) -0.003(3) -0.002(3) 0.008(3)
C1 0.051(5) 0.066(6) 0.046(5) 0.009(5) 0.003(4) 0.010(5)
C2 0.076(7) 0.073(7) 0.050(5) -0.004(5) 0.017(5) 0.003(6)
C3 0.081(7) 0.074(7) 0.038(5) -0.007(5) 0.014(5) -0.004(6)
C4 0.049(5) 0.056(5) 0.035(4) 0.000(4) -0.002(4) 0.000(4)
C5 0.057(5) 0.045(5) 0.043(4) 0.001(4) -0.004(4) 0.001(5)
C6 0.070(6) 0.052(5) 0.049(5) -0.003(5) -0.004(4) 0.000(5)
C7 0.066(6) 0.057(6) 0.061(6) 0.003(5) 0.007(5) -0.015(5)
C8 0.053(6) 0.063(6) 0.060(6) 0.003(5) -0.001(5) -0.013(5)
C9 0.055(5) 0.052(6) 0.052(5) 0.002(4) -0.001(4) -0.003(4)
C10 0.046(5) 0.054(5) 0.051(5) 0.003(4) 0.003(4) 0.004(4)
C11 0.050(5) 0.046(5) 0.048(5) 0.001(4) 0.008(4) -0.003(4)
C12 0.056(6) 0.092(8) 0.046(5) 0.000(5) 0.009(4) 0.000(6)
C13 0.057(6) 0.082(7) 0.040(5) -0.007(5) 0.001(4) -0.003(5)
C14 0.055(5) 0.054(5) 0.034(4) -0.002(4) -0.003(4) -0.003(4)
C15 0.055(5) 0.053(5) 0.039(5) -0.007(4) -0.010(4) -0.003(4)
C16 0.052(5) 0.054(5) 0.042(5) -0.005(4) -0.005(4) 0.000(4)
C17 0.055(6) 0.074(7) 0.047(5) 0.002(5) -0.001(4) -0.008(5)
C18 0.047(5) 0.079(7) 0.064(6) 0.005(5) 0.000(5) -0.005(5)
C19 0.046(5) 0.049(5) 0.048(5) 0.000(4) 0.004(4) 0.006(4)
C20 0.047(5) 0.054(5) 0.052(5) -0.006(4) 0.000(4) 0.006(4)
C21 0.057(5) 0.056(5) 0.037(5) -0.005(4) 0.000(4) 0.001(5)
C22 0.067(6) 0.070(7) 0.058(6) -0.008(5) -0.002(5) 0.011(5)
C23 0.051(6) 0.092(8) 0.055(6) 0.000(6) -0.016(5) 0.003(6)
C24 0.078(7) 0.073(7) 0.050(6) -0.004(5) 0.005(5) -0.016(6)
C25 0.113(9) 0.053(6) 0.062(6) -0.013(5) -0.025(6) 0.009(6)
C26 0.081(7) 0.064(7) 0.066(6) -0.003(5) -0.033(5) 0.014(6)
C27 0.102(9) 0.112(10) 0.063(7) -0.013(7) -0.030(6) -0.019(8)
C31 0.062(6) 0.053(6) 0.049(5) -0.002(4) 0.005(4) 0.001(5)
C32 0.059(6) 0.069(7) 0.076(7) 0.026(6) 0.008(5) -0.003(5)
C33 0.048(6) 0.087(8) 0.088(8) 0.009(6) 0.009(5) 0.004(5)
C34 0.071(7) 0.066(6) 0.070(7) 0.001(6) 0.019(6) -0.014(6)
C35 0.085(8) 0.073(7) 0.069(7) 0.017(6) 0.023(6) 0.006(6)
C36 0.052(6) 0.081(7) 0.077(7) 0.023(6) 0.014(5) 0.010(5)
C37 0.114(10) 0.104(10) 0.096(9) -0.005(7) 0.050(8) -0.019(8)
C41 0.045(5) 0.068(6) 0.046(5) -0.011(4) -0.005(4) 0.003(5)
C42 0.106(8) 0.065(6) 0.042(5) 0.001(5) -0.015(5) -0.007(6)
C43 0.087(8) 0.089(8) 0.058(6) -0.001(6) -0.014(6) -0.005(7)
C44 0.077(7) 0.101(9) 0.063(7) -0.026(7) -0.014(6) -0.005(7)
C45 0.102(9) 0.082(8) 0.083(8) -0.031(7) -0.029(7) -0.001(7)
C46 0.091(8) 0.064(7) 0.055(6) -0.005(5) -0.017(5) 0.003(6)
C47 0.140(12) 0.139(13) 0.079(8) -0.036(8) -0.055(8) 0.010(10)
C51 0.047(5) 0.062(6) 0.051(5) -0.004(4) -0.004(4) 0.002(4)
C52 0.063(7) 0.092(8) 0.054(6) 0.017(5) 0.006(5) 0.020(6)
C53 0.090(8) 0.070(7) 0.070(7) 0.018(6) 0.011(6) 0.009(6)
C54 0.060(6) 0.070(6) 0.047(5) -0.008(5) 0.008(5) -0.006(5)
C55 0.046(6) 0.091(8) 0.078(7) 0.016(6) 0.016(5) 0.016(5)
C56 0.070(7) 0.066(6) 0.086(8) 0.019(6) 0.020(6) 0.017(6)
C57 0.065(7) 0.121(10) 0.086(8) -0.005(7) 0.024(6) -0.019(7)
C61 0.063(6) 0.062(6) 0.046(5) 0.005(5) -0.007(4) -0.002(5)
C62 0.059(6) 0.047(5) 0.067(6) 0.007(5) -0.007(5) 0.009(5)
C63 0.053(6) 0.059(7) 0.114(9) 0.005(6) 0.010(6) -0.006(5)
C64 0.077(9) 0.070(8) 0.144(13) -0.007(8) -0.008(9) 0.005(7)
C65 0.106(11) 0.064(8) 0.109(11) -0.013(8) -0.026(9) -0.006(8)
C66 0.120(11) 0.081(9) 0.079(8) -0.021(7) 0.000(7) 0.021(8)
C67 0.099(9) 0.071(7) 0.072(7) -0.004(6) 0.018(7) 0.014(6)
C71 0.34(4) 0.049(12) 0.31(4) 0.037(17) 0.08(4) 0.082(18)
C72 0.28(3) 0.048(10) 0.22(3) -0.010(13) -0.06(3) 0.036(15)
C73 0.29(4) 0.21(3) 0.17(2) -0.03(2) -0.08(3) 0.18(4)
C74 0.15(2) 0.34(5) 0.20(3) 0.13(3) 0.07(2) 0.15(3)
C75 0.24(3) 0.19(2) 0.21(3) 0.00(3) -0.09(3) 0.14(2)
C76 0.45(5) 0.078(13) 0.112(16) -0.032(13) -0.10(2) 0.13(2)
C77 0.37(4) 0.29(4) 0.41(4) 0.17(3) 0.28(4) 0.14(3)

loop_
_atom_type_symbol
_atom_type_description
_atom_type_scat_dispersion_real
_atom_type_scat_dispersion_imag
_atom_type_scat_source
C C 0.0033 0.0016 'International Tables Vol C Tables 4.2.6.8 and 6.1.1.4'
H H 0.0000 0.0000 'International Tables Vol C Tables 4.2.6.8 and 6.1.1.4'
N N 0.0061 0.0033 'International Tables Vol C Tables 4.2.6.8 and 6.1.1.4'
O O 0.0106 0.0060 'International Tables Vol C Tables 4.2.6.8 and 6.1.1.4'
F F 0.0171 0.0103 'International Tables Vol C Tables 4.2.6.8 and 6.1.1.4'
Ir Ir -1.4442 7.9887 'International Tables Vol C Tables 4.2.6.8 and 6.1.1.4'

loop_
_geom_angle_atom_site_label_1
_geom_angle_atom_site_label_2
_geom_angle_atom_site_label_3
_geom_angle
C61 Ir1 N1 89.0(3)
C61 Ir1 N2 91.6(3)
N1 Ir1 N2 90.0(3)
C61 Ir1 N3 95.6(3)
N1 Ir1 N3 175.4(3)
N2 Ir1 N3 90.0(3)
C61 Ir1 N4 93.3(3)
N1 Ir1 N4 89.8(3)
N2 Ir1 N4 175.1(3)
N3 Ir1 N4 89.8(3)
C4 N1 C1 106.6(7)
C4 N1 Ir1 127.0(5)
C1 N1 Ir1 126.2(5)
C9 N2 C6 107.8(7)
C9 N2 Ir1 126.4(6)
C6 N2 Ir1 125.8(6)
C11 N3 C14 105.9(7)
C11 N3 Ir1 126.3(5)
C14 N3 Ir1 127.7(6)
C19 N4 C16 107.7(7)
C19 N4 Ir1 126.6(5)
C16 N4 Ir1 125.7(6)
C20 C1 N1 125.9(8)
C20 C1 C2 126.1(9)
N1 C1 C2 107.9(8)
C3 C2 C1 108.5(9)
C2 C3 C4 108.1(9)
N1 C4 C5 125.0(7)
N1 C4 C3 108.8(8)
C5 C4 C3 126.2(8)
C6 C5 C4 125.5(8)
C6 C5 C21 116.9(8)
C4 C5 C21 117.6(7)
C5 C6 N2 126.5(9)
C5 C6 C7 125.4(8)
N2 C6 C7 108.1(8)
C8 C7 C6 108.8(8)
C7 C8 C9 106.9(8)
N2 C9 C10 126.6(8)
N2 C9 C8 108.5(8)
C10 C9 C8 124.9(9)
C9 C10 C11 124.3(8)
C9 C10 C31 117.9(8)
C11 C10 C31 117.6(8)
N3 C11 C10 126.2(8)
N3 C11 C12 108.6(7)
C10 C11 C12 125.2(8)
C13 C12 C11 107.9(8)
C12 C13 C14 107.8(8)
N3 C14 C15 124.5(7)
N3 C14 C13 109.7(7)
C15 C14 C13 125.8(8)
C16 C15 C14 125.0(7)
C16 C15 C41 117.9(8)
C14 C15 C41 117.1(8)
N4 C16 C15 127.2(8)
N4 C16 C17 108.3(7)
C15 C16 C17 124.5(8)
C18 C17 C16 108.1(8)
C17 C18 C19 107.2(8)
N4 C19 C20 126.0(8)
N4 C19 C18 108.7(7)
C20 C19 C18 125.3(8)
C1 C20 C19 125.1(9)
C1 C20 C51 118.9(8)
C19 C20 C51 116.1(8)
C22 C21 C26 117.8(8)
C22 C21 C5 122.7(8)
C26 C21 C5 119.5(8)
C21 C22 C23 120.1(9)
C24 C23 C22 121.3(9)
C25 C24 C23 118.4(9)
C25 C24 C27 121.1(10)
C23 C24 C27 120.5(10)
C24 C25 C26 120.3(10)
C21 C26 C25 122.1(9)
C32 C31 C36 117.2(9)
C32 C31 C10 121.6(8)
C36 C31 C10 121.2(8)
C31 C32 C33 120.1(9)
C34 C33 C32 121.9(10)
C35 C34 C33 117.5(10)
C35 C34 C37 121.5(10)
C33 C34 C37 121.0(11)
C34 C35 C36 122.1(10)
C35 C36 C31 121.3(9)
C46 C41 C42 118.3(8)
C46 C41 C15 122.2(8)
C42 C41 C15 119.4(8)
C43 C42 C41 120.3(10)
C42 C43 C44 121.6(10)
C45 C44 C43 117.7(10)
C45 C44 C47 121.0(11)
C43 C44 C47 121.3(11)
C44 C45 C46 121.8(11)
C45 C46 C41 120.2(10)
C56 C51 C52 116.1(9)
C56 C51 C20 122.5(9)
C52 C51 C20 121.3(8)
C53 C52 C51 120.1(9)
C52 C53 C54 124.4(10)
C53 C54 C55 115.1(9)
C53 C54 C57 123.8(10)
C55 C54 C57 121.1(9)
C56 C55 C54 121.3(9)
C55 C56 C51 123.0(10)
O1 C61 C62 119.9(9)
O1 C61 Ir1 122.0(8)
C62 C61 Ir1 117.9(6)
C63 C62 C67 122.1(10)
C63 C62 C61 120.1(10)
C67 C62 C61 117.7(9)
C62 C63 C64 120.4(12)
C65 C64 C63 117.2(13)
C64 C65 C66 124.3(12)
C64 C65 F1 118.4(14)
C66 C65 F1 117.3(15)
C65 C66 C67 117.3(12)
C62 C67 C66 118.5(12)
C76 C71 C72 132(2)
C76 C71 C77 114(3)
C72 C71 C77 113(3)
C71 C72 C73 108.2(19)
C72 C73 C74 131.2(19)
C75 C74 C73 108.2(19)
C74 C75 C76 131.3(19)
C71 C76 C75 109(2)

loop_
_geom_bond_atom_site_label_1
_geom_bond_atom_site_label_2
_geom_bond_distance
Ir1 C61 1.997(9)
Ir1 N1 2.022(7)
Ir1 N2 2.023(7)
Ir1 N3 2.028(6)
Ir1 N4 2.035(7)
F1 C65 1.373(13)
O1 C61 1.193(10)
N1 C4 1.379(9)
N1 C1 1.386(11)
N2 C9 1.371(11)
N2 C6 1.384(10)
N3 C11 1.374(10)
N3 C14 1.385(10)
N4 C19 1.364(10)
N4 C16 1.376(9)
C1 C20 1.380(12)
C1 C2 1.451(12)
C2 C3 1.308(13)
C3 C4 1.441(11)
C4 C5 1.381(11)
C5 C6 1.372(12)
C5 C21 1.522(11)
C6 C7 1.435(12)
C7 C8 1.341(12)
C8 C9 1.458(12)
C9 C10 1.382(11)
C10 C11 1.391(11)
C10 C31 1.489(12)
C11 C12 1.437(12)
C12 C13 1.331(12)
C13 C14 1.409(11)
C14 C15 1.393(11)
C15 C16 1.390(11)
C15 C41 1.503(10)
C16 C17 1.423(12)
C17 C18 1.347(12)
C18 C19 1.434(12)
C19 C20 1.390(11)
C20 C51 1.490(12)
C21 C22 1.362(12)
C21 C26 1.367(12)
C22 C23 1.390(12)
C23 C24 1.365(14)
C24 C25 1.354(13)
C24 C27 1.528(12)
C25 C26 1.374(12)
C31 C32 1.382(12)
C31 C36 1.384(12)
C32 C33 1.401(13)
C33 C34 1.368(14)
C34 C35 1.352(14)
C34 C37 1.516(13)
C35 C36 1.378(13)
C41 C46 1.382(12)
C41 C42 1.390(12)
C42 C43 1.370(12)
C43 C44 1.381(15)
C44 C45 1.366(15)
C44 C47 1.525(13)
C45 C46 1.379(12)
C51 C56 1.385(12)
C51 C52 1.390(12)
C52 C53 1.356(13)
C53 C54 1.379(13)
C54 C55 1.389(13)
C54 C57 1.492(12)
C55 C56 1.358(13)
C61 C62 1.506(12)
C62 C63 1.350(13)
C62 C67 1.361(13)
C63 C64 1.375(15)
C64 C65 1.350(17)
C65 C66 1.361(17)
C66 C67 1.404(14)
C71 C76 1.30(4)
C71 C72 1.330(11)
C71 C77 1.53(3)
C72 C73 1.330(11)
C73 C74 1.330(11)
C74 C75 1.330(11)
C75 C76 1.330(11)
